data_7215355
loop_
_publ_author_name
'Gu\'nka, Piotr A.'
'Dranka, Maciej'
'Zachara, Janusz'

_publ_section_title
;
 Supramolecular structure of ammonium polyoxoarsenates(iii)
;
_journal_issue 20
_journal_name_full CrystEngComm
_journal_page_first 6163
_journal_paper_doi 10.1039/c1ce05158j
_journal_volume 13
_journal_year 2011
_chemical_formula_moiety 'C2 H10 N2, 2(As O2)'
_chemical_formula_sum 'C2 H10 As2 N2 O4'
_chemical_formula_weight 275.96
_chemical_name_systematic
;
ethylenediamonnium metaarsenate(III)
;
_space_group_IT_number 15
_symmetry_cell_setting monoclinic
_symmetry_Int_Tables_number 15
_symmetry_space_group_name_Hall '-C 2yc'
_symmetry_space_group_name_H-M 'C 1 2/c 1'
_atom_sites_solution_hydrogens geom
_atom_sites_solution_primary direct
_atom_sites_solution_secondary difmap
_audit_creation_method SHELXL-97
_cell_angle_alpha 90.00
_cell_angle_beta 132.957(14)
_cell_angle_gamma 90.00
_cell_formula_units_Z 4
_cell_length_a 17.9898(15)
_cell_length_b 4.64836(12)
_cell_length_c 12.8789(11)
_cell_measurement_reflns_used 6725
_cell_measurement_temperature 100(2)
_cell_measurement_theta_max 29.33
_cell_measurement_theta_min 4.32
_cell_volume 788.2(2)
_computing_cell_refinement 'CrysAlisPro (Oxford Diffraction Ltd. 2009)'
_computing_data_collection 'CrysAlisPro (Oxford Diffraction Ltd. 2009)'
_computing_data_reduction 'CrysAlisPro (Oxford Diffraction Ltd. 2009)'
_computing_molecular_graphics 'Diamond v3.2 (Brandenburg, 2010)'
_computing_publication_material
;
SHELXL-97 (Sheldrick, 1997)
PLATON, A.L.Spek (2010), Utrecht Univ., Utrecht, The Netherlands
;
_computing_structure_refinement 'SHELXL-97 (Sheldrick, 1997)'
_computing_structure_solution 'SHELXS-97 (Sheldrick, 1990)'
_diffrn_ambient_temperature 100(2)
_diffrn_detector_area_resol_mean 10.3347
_diffrn_measured_fraction_theta_full 0.997
_diffrn_measured_fraction_theta_max 0.955
_diffrn_measurement_device '\k-geometry diffractometer'
_diffrn_measurement_device_type 'Xcalibur, Atlas, Gemini ultra'
_diffrn_measurement_method 'area detector \w scans'
_diffrn_radiation_monochromator graphite
_diffrn_radiation_source 'fine-focus sealed tube'
_diffrn_radiation_type MoK\a
_diffrn_radiation_wavelength 0.71073
_diffrn_reflns_av_R_equivalents 0.0927
_diffrn_reflns_av_sigmaI/netI 0.0651
_diffrn_reflns_limit_h_max 23
_diffrn_reflns_limit_h_min -24
_diffrn_reflns_limit_k_max 6
_diffrn_reflns_limit_k_min -6
_diffrn_reflns_limit_l_max 17
_diffrn_reflns_limit_l_min -16
_diffrn_reflns_number 12522
_diffrn_reflns_theta_full 25.24
_diffrn_reflns_theta_max 29.40
_diffrn_reflns_theta_min 4.32
_diffrn_standards_number 0
_exptl_absorpt_coefficient_mu 8.458
_exptl_absorpt_correction_T_max 0.681
_exptl_absorpt_correction_T_min 0.204
_exptl_absorpt_correction_type analytical
_exptl_absorpt_process_details
;
CrysAlisPro (Oxford Diffraction Ltd., 2010)
Analytical numeric absorption correction using a multifaceted crystal
model based on expressions derived by R.C. Clark & J.S. Reid.
(Clark, R. C. & Reid, J. S. (1995). Acta Cryst. A51, 887-897)
;
_exptl_crystal_colour colourles
_exptl_crystal_density_diffrn 2.326
_exptl_crystal_density_method 'not measured'
_exptl_crystal_description platelet
_exptl_crystal_F_000 536
_exptl_crystal_size_max 0.23
_exptl_crystal_size_mid 0.14
_exptl_crystal_size_min 0.05
_refine_diff_density_max 1.015
_refine_diff_density_min -0.844
_refine_diff_density_rms 0.165
_refine_ls_extinction_method none
_refine_ls_goodness_of_fit_ref 1.044
_refine_ls_hydrogen_treatment refxyz
_refine_ls_matrix_type full
_refine_ls_number_parameters 44
_refine_ls_number_reflns 1043
_refine_ls_number_restraints 0
_refine_ls_restrained_S_all 1.044
_refine_ls_R_factor_all 0.0359
_refine_ls_R_factor_gt 0.0289
_refine_ls_shift/su_max 0.000
_refine_ls_shift/su_mean 0.000
_refine_ls_structure_factor_coef Fsqd
_refine_ls_weighting_details 'calc w=1/[\s^2^(Fo^2^)+(0.0446P)^2^+0.0000P] where P=(Fo^2^+2Fc^2^)/3'
_refine_ls_weighting_scheme calc
_refine_ls_wR_factor_gt 0.0704
_refine_ls_wR_factor_ref 0.0720
_reflns_number_gt 877
_reflns_number_total 1043
_reflns_threshold_expression I>2\s(I)
_cod_data_source_file c1ce05158j.txt
_cod_data_source_block eda_aoptsh
_cod_original_sg_symbol_Hall -C_2yc
_cod_database_code 7215355

loop_
_symmetry_equiv_pos_as_xyz
'x, y, z'
'-x, y, -z+1/2'
'x+1/2, y+1/2, z'
'-x+1/2, y+1/2, -z+1/2'
'-x, -y, -z'
'x, -y, z-1/2'
'-x+1/2, -y+1/2, -z'
'x+1/2, -y+1/2, z-1/2'

loop_
_atom_site_label
_atom_site_type_symbol
_atom_site_fract_x
_atom_site_fract_y
_atom_site_fract_z
_atom_site_U_iso_or_equiv
_atom_site_adp_type
_atom_site_occupancy
_atom_site_symmetry_multiplicity
_atom_site_calc_flag
_atom_site_refinement_flags
As1 As 0.33170(2) 0.52049(5) 0.34407(3) 0.01035(13) Uani 1 1 d .
O1 O 0.33679(18) 0.4988(3) 0.4815(2) 0.0131(4) Uani 1 1 d .
O2 O 0.20241(14) 0.3977(4) 0.20130(19) 0.0179(4) Uani 1 1 d .
C1 C 0.4595(2) 0.0019(5) 0.7534(3) 0.0120(6) Uani 1 1 d .
H1D H 0.4671 -0.1703 0.8051 0.014 Uiso 1 1 calc R
H1E H 0.4668 0.1749 0.8045 0.014 Uiso 1 1 calc R
N1 N 0.3588(2) 0.0009(3) 0.6077(2) 0.0098(5) Uani 1 1 d .
H1A H 0.3097 0.0057 0.6107 0.015 Uiso 1 1 calc R
H1B H 0.3517 -0.1616 0.5622 0.015 Uiso 1 1 calc R
H1C H 0.3527 0.1580 0.5602 0.015 Uiso 1 1 calc R

loop_
_atom_site_aniso_label
_atom_site_aniso_U_11
_atom_site_aniso_U_22
_atom_site_aniso_U_33
_atom_site_aniso_U_23
_atom_site_aniso_U_13
_atom_site_aniso_U_12
As1 0.0154(2) 0.00392(16) 0.0151(2) 0.00102(8) 0.01177(17) 0.00091(8)
O1 0.0198(11) 0.0068(9) 0.0143(10) 0.0000(5) 0.0123(9) -0.0012(6)
O2 0.0222(10) 0.0041(8) 0.0191(10) 0.0015(7) 0.0108(8) -0.0001(8)
C1 0.0111(14) 0.0106(12) 0.0131(15) 0.0007(8) 0.0078(13) 0.0003(8)
N1 0.0097(11) 0.0068(10) 0.0134(12) 0.0000(7) 0.0080(10) 0.0002(7)

loop_
_atom_type_symbol
_atom_type_description
_atom_type_scat_dispersion_real
_atom_type_scat_dispersion_imag
_atom_type_scat_source
C C 0.0033 0.0016 'International Tables Vol C Tables 4.2.6.8 and 6.1.1.4'
H H 0.0000 0.0000 'International Tables Vol C Tables 4.2.6.8 and 6.1.1.4'
N N 0.0061 0.0033 'International Tables Vol C Tables 4.2.6.8 and 6.1.1.4'
O O 0.0106 0.0060 'International Tables Vol C Tables 4.2.6.8 and 6.1.1.4'
As As 0.0499 2.0058 'International Tables Vol C Tables 4.2.6.8 and 6.1.1.4'

loop_
_exptl_crystal_face_index_h
_exptl_crystal_face_index_k
_exptl_crystal_face_index_l
_exptl_crystal_face_perp_dist
0 -1 0 0.1040
-1 0 0 0.0370
0 0 1 0.0709
0 0 -1 0.0175
-1 1 -2 0.0957
1 0 0 0.0130
-1 0 1 0.1006
0 1 0 0.1258

loop_
_geom_angle_atom_site_label_1
_geom_angle_atom_site_label_2
_geom_angle_atom_site_label_3
_geom_angle
_geom_angle_site_symmetry_3
O1 As1 O2 99.08(10) .
O1 As1 O2 99.08(8) 4
O2 As1 O2 93.37(6) 4
As1 O2 As1 123.25(10) 4_545
N1 C1 C1 108.9(3) 2_656

loop_
_geom_bond_atom_site_label_1
_geom_bond_atom_site_label_2
_geom_bond_distance
_geom_bond_site_symmetry_2
As1 O1 1.711(2) .
As1 O2 1.8131(19) .
As1 O2 1.8178(18) 4
C1 N1 1.473(4) .
C1 C1 1.518(6) 2_656

loop_
_geom_hbond_atom_site_label_D
_geom_hbond_atom_site_label_H
_geom_hbond_atom_site_label_A
_geom_hbond_distance_DH
_geom_hbond_distance_HA
_geom_hbond_distance_DA
_geom_hbond_angle_DHA
_geom_hbond_site_symmetry_A
_geom_hbond_publ_flag
N1 H1C O1 0.9100 1.8000 2.698(3) 171.00 . yes
N1 H1B O1 0.9100 1.8100 2.715(3) 175.00 1_545 yes
N1 H1A O1 0.9100 2.0200 2.862(5) 153.00 7_556 yes
